data_2226296
loop_
_publ_author_name
'Hemamalini, Madhukar'
'Fun, Hoong-Kun'

_publ_section_title
;
 2-Amino-5-chloropyridine--fumaric acid (1/2)
;
_journal_coeditor_code SJ5003
_journal_issue 6
_journal_name_full 'Acta Crystallographica Section E'
_journal_page_first o1416
_journal_page_last o1417
_journal_paper_doi 10.1107/S1600536810018192
_journal_volume 66
_journal_year 2010
_chemical_formula_iupac 'C5 H5 Cl N2, 0.5C4 H4 O4'
_chemical_formula_moiety 'C5 H5 Cl N2, 0.5(C4 H4 O4)'
_chemical_formula_sum 'C7 H7 Cl N2 O2'
_chemical_formula_weight 186.60
_chemical_name_common
;
2-Amino-5-chloropyridine--fumaric acid (1/2)
;
_chemical_name_systematic
;
2-Amino-5-chloropyridine--(<i>E</i>)-butenedioic acid (1/2)
;
_space_group_IT_number 14
_symmetry_cell_setting monoclinic
_symmetry_space_group_name_Hall '-P 2ybc'
_symmetry_space_group_name_H-M 'P 1 21/c 1'
_atom_sites_solution_hydrogens geom
_atom_sites_solution_primary direct
_atom_sites_solution_secondary difmap
_audit_creation_method SHELXL-97
_cell_angle_alpha 90.00
_cell_angle_beta 103.442(7)
_cell_angle_gamma 90.00
_cell_formula_units_Z 4
_cell_length_a 13.678(4)
_cell_length_b 5.0586(15)
_cell_length_c 11.531(3)
_cell_measurement_reflns_used 3958
_cell_measurement_temperature 100.00(10)
_cell_measurement_theta_max 36.47
_cell_measurement_theta_min 3.60
_cell_volume 776.0(4)
_computing_cell_refinement 'SAINT (Bruker, 2009)'
_computing_data_collection 'APEX2 (Bruker, 2009)'
_computing_data_reduction 'SAINT (Bruker, 2009)'
_computing_molecular_graphics 'SHELXTL (Sheldrick, 2008)'
_computing_publication_material 'SHELXTL (Sheldrick, 2008) and PLATON (Spek, 2009)'
_computing_structure_refinement 'SHELXTL (Sheldrick, 2008)'
_computing_structure_solution 'SHELXTL (Sheldrick, 2008)'
_diffrn_ambient_temperature 100.00(10)
_diffrn_measured_fraction_theta_full 0.989
_diffrn_measured_fraction_theta_max 0.989
_diffrn_measurement_device_type
;
Bruker APEXII DUO CCD area-detector diffractometer
;
_diffrn_measurement_method '\f and \w scans'
_diffrn_radiation_monochromator graphite
_diffrn_radiation_source 'fine-focus sealed tube'
_diffrn_radiation_type MoK\a
_diffrn_radiation_wavelength 0.71073
_diffrn_reflns_av_R_equivalents 0.0360
_diffrn_reflns_av_sigmaI/netI 0.0397
_diffrn_reflns_limit_h_max 16
_diffrn_reflns_limit_h_min -20
_diffrn_reflns_limit_k_max 7
_diffrn_reflns_limit_k_min -7
_diffrn_reflns_limit_l_max 17
_diffrn_reflns_limit_l_min -17
_diffrn_reflns_number 8439
_diffrn_reflns_theta_full 32.50
_diffrn_reflns_theta_max 32.50
_diffrn_reflns_theta_min 3.60
_diffrn_standards_number 0
_exptl_absorpt_coefficient_mu 0.447
_exptl_absorpt_correction_T_max 0.9673
_exptl_absorpt_correction_T_min 0.7841
_exptl_absorpt_correction_type multi-scan
_exptl_absorpt_process_details '(SADABS; Bruker, 2009)'
_exptl_crystal_colour colourless
_exptl_crystal_density_diffrn 1.597
_exptl_crystal_density_method 'not measured'
_exptl_crystal_description plate
_exptl_crystal_F_000 384
_exptl_crystal_size_max 0.57
_exptl_crystal_size_mid 0.25
_exptl_crystal_size_min 0.08
_refine_diff_density_max 0.698
_refine_diff_density_min -0.592
_refine_ls_extinction_method none
_refine_ls_goodness_of_fit_ref 1.064
_refine_ls_hydrogen_treatment constr
_refine_ls_matrix_type full
_refine_ls_number_parameters 110
_refine_ls_number_reflns 2771
_refine_ls_number_restraints 0
_refine_ls_restrained_S_all 1.064
_refine_ls_R_factor_all 0.0494
_refine_ls_R_factor_gt 0.0418
_refine_ls_shift/su_max 0.001
_refine_ls_shift/su_max_lt 0.001
_refine_ls_shift/su_mean 0.000
_refine_ls_structure_factor_coef Fsqd
_refine_ls_weighting_details 'calc w=1/[\s^2^(Fo^2^)+(0.0898P)^2^+0.4122P] where P=(Fo^2^+2Fc^2^)/3'
_refine_ls_weighting_scheme calc
_refine_ls_wR_factor_gt 0.1219
_refine_ls_wR_factor_ref 0.1433
_reflns_number_gt 2420
_reflns_number_total 2771
_reflns_threshold_expression I>2\s(I)
_cod_data_source_file sj5003.cif
_cod_data_source_block I
_cod_depositor_comments
;
The following automatic conversions were performed:
'_symmetry_cell_setting' value 'Monoclinic' changed to 'monoclinic'
according to '/home/saulius/struct/CIF-dictionaries/cif_core.dic'
dictionary named 'cif_core.dic' version 2.4.1 from 2010-06-29.

Automatic conversion script
Id: cif_fix_enum 1527 2010-12-29 10:47:43Z saulius 
;
_cod_original_sg_symbol_H-M 'P 21/c'
_cod_database_code 2226296
_cod_database_fobs_code 2226296

loop_
_symmetry_equiv_pos_as_xyz
'x, y, z'
'-x, y+1/2, -z+1/2'
'-x, -y, -z'
'x, -y-1/2, z-1/2'

loop_
_atom_site_type_symbol
_atom_site_label
_atom_site_fract_x
_atom_site_fract_y
_atom_site_fract_z
_atom_site_U_iso_or_equiv
_atom_site_adp_type
_atom_site_calc_flag
_atom_site_refinement_flags
_atom_site_occupancy
_atom_site_disorder_assembly
_atom_site_disorder_group
Cl Cl1 0.03621(3) -0.27603(7) 0.40770(3) 0.01778(13) Uani d . 1 . .
N N1 0.25244(9) 0.1952(2) 0.34964(11) 0.0130(2) Uani d . 1 . .
N N2 0.34626(11) 0.2094(3) 0.20667(12) 0.0182(3) Uani d . 1 . .
H H2A 0.3772 0.3457 0.2420 0.022 Uiso calc R 1 . .
H H2B 0.3615 0.1481 0.1436 0.022 Uiso calc R 1 . .
C C1 0.17992(10) 0.0834(3) 0.39610(12) 0.0133(2) Uani d . 1 . .
H H1A 0.1661 0.1550 0.4648 0.016 Uiso calc R 1 . .
C C2 0.12664(10) -0.1319(3) 0.34452(12) 0.0133(2) Uani d . 1 . .
C C3 0.14697(11) -0.2407(3) 0.24014(13) 0.0149(3) Uani d . 1 . .
H H3A 0.1109 -0.3861 0.2037 0.018 Uiso calc R 1 . .
C C4 0.22039(11) -0.1301(3) 0.19295(12) 0.0153(3) Uani d . 1 . .
H H4A 0.2349 -0.2000 0.1242 0.018 Uiso calc R 1 . .
C C5 0.27436(10) 0.0926(3) 0.24997(12) 0.0133(2) Uani d . 1 . .
O O1 0.44882(8) 0.6317(2) 0.34908(10) 0.0177(2) Uani d . 1 . .
O O2 0.34481(8) 0.5851(2) 0.47334(9) 0.0143(2) Uani d . 1 . .
H H2 0.3331 0.4402 0.4412 0.022 Uiso calc R 1 . .
C C6 0.41907(10) 0.6973(3) 0.43840(12) 0.0127(2) Uani d . 1 . .
C C7 0.46749(10) 0.9183(3) 0.51670(12) 0.0138(2) Uani d . 1 . .
H H7A 0.4520 0.9427 0.5904 0.017 Uiso calc R 1 . .

loop_
_atom_site_aniso_label
_atom_site_aniso_U_11
_atom_site_aniso_U_22
_atom_site_aniso_U_33
_atom_site_aniso_U_12
_atom_site_aniso_U_13
_atom_site_aniso_U_23
Cl1 0.01527(19) 0.01894(19) 0.0195(2) -0.00319(10) 0.00484(13) 0.00275(11)
N1 0.0146(5) 0.0132(5) 0.0113(5) -0.0018(4) 0.0033(4) -0.0012(4)
N2 0.0230(6) 0.0172(6) 0.0176(6) -0.0049(4) 0.0111(5) -0.0033(4)
C1 0.0145(6) 0.0146(5) 0.0112(5) -0.0013(4) 0.0036(4) -0.0002(4)
C2 0.0125(5) 0.0142(6) 0.0127(5) -0.0013(4) 0.0021(4) 0.0015(4)
C3 0.0157(6) 0.0144(5) 0.0133(6) -0.0021(4) 0.0008(5) -0.0012(4)
C4 0.0189(6) 0.0148(6) 0.0121(5) -0.0006(4) 0.0035(4) -0.0020(4)
C5 0.0157(6) 0.0131(5) 0.0109(5) 0.0001(4) 0.0029(4) -0.0004(4)
O1 0.0197(5) 0.0184(5) 0.0175(5) -0.0051(4) 0.0089(4) -0.0060(4)
O2 0.0155(5) 0.0153(4) 0.0130(4) -0.0039(3) 0.0049(4) -0.0023(3)
C6 0.0120(5) 0.0124(5) 0.0133(6) -0.0001(4) 0.0021(4) -0.0007(4)
C7 0.0144(6) 0.0135(5) 0.0133(6) -0.0011(4) 0.0030(4) -0.0028(4)

loop_
_atom_type_symbol
_atom_type_description
_atom_type_scat_dispersion_real
_atom_type_scat_dispersion_imag
_atom_type_scat_source
C C 0.0033 0.0016 'International Tables Vol C Tables 4.2.6.8 and 6.1.1.4'
H H 0.0000 0.0000 'International Tables Vol C Tables 4.2.6.8 and 6.1.1.4'
N N 0.0061 0.0033 'International Tables Vol C Tables 4.2.6.8 and 6.1.1.4'
O O 0.0106 0.0060 'International Tables Vol C Tables 4.2.6.8 and 6.1.1.4'
Cl Cl 0.1484 0.1585 'International Tables Vol C Tables 4.2.6.8 and 6.1.1.4'

loop_
_geom_angle_atom_site_label_1
_geom_angle_atom_site_label_2
_geom_angle_atom_site_label_3
_geom_angle_site_symmetry_1
_geom_angle_site_symmetry_3
_geom_angle
_geom_angle_publ_flag
C1 N1 C5 . . 120.10(12) ?
C5 N2 H2A . . 120.0 ?
C5 N2 H2B . . 120.0 ?
H2A N2 H2B . . 120.0 ?
N1 C1 C2 . . 121.69(12) ?
N1 C1 H1A . . 119.2 ?
C2 C1 H1A . . 119.2 ?
C1 C2 C3 . . 119.45(12) ?
C1 C2 Cl1 . . 120.79(11) ?
C3 C2 Cl1 . . 119.76(11) ?
C4 C3 C2 . . 119.29(13) ?
C4 C3 H3A . . 120.4 ?
C2 C3 H3A . . 120.4 ?
C3 C4 C5 . . 119.37(13) ?
C3 C4 H4A . . 120.3 ?
C5 C4 H4A . . 120.3 ?
N2 C5 N1 . . 118.25(13) ?
N2 C5 C4 . . 121.64(13) ?
N1 C5 C4 . . 120.10(12) ?
C6 O2 H2 . . 109.5 ?
O1 C6 O2 . . 124.75(13) ?
O1 C6 C7 . . 121.27(12) ?
O2 C6 C7 . . 113.98(12) ?
C7 C7 C6 3_676 . 121.41(16) ?
C7 C7 H7A 3_676 . 119.3 ?
C6 C7 H7A . . 119.3 ?

loop_
_geom_bond_atom_site_label_1
_geom_bond_atom_site_label_2
_geom_bond_site_symmetry_2
_geom_bond_distance
_geom_bond_publ_flag
Cl1 C2 . 1.7352(14) ?
N1 C1 . 1.3555(17) ?
N1 C5 . 1.3565(17) ?
N2 C5 . 1.3393(18) ?
N2 H2A . 0.8600 ?
N2 H2B . 0.8600 ?
C1 C2 . 1.3675(19) ?
C1 H1A . 0.9300 ?
C2 C3 . 1.409(2) ?
C3 C4 . 1.368(2) ?
C3 H3A . 0.9300 ?
C4 C5 . 1.422(2) ?
C4 H4A . 0.9300 ?
O1 C6 . 1.2375(17) ?
O2 C6 . 1.3061(16) ?
O2 H2 . 0.8200 ?
C6 C7 . 1.4920(19) ?
C7 C7 3_676 1.335(3) ?
C7 H7A . 0.9300 ?

loop_
_geom_hbond_atom_site_label_D
_geom_hbond_atom_site_label_H
_geom_hbond_atom_site_label_A
_geom_hbond_site_symmetry_A
_geom_hbond_distance_DH
_geom_hbond_distance_HA
_geom_hbond_distance_DA
_geom_hbond_angle_DHA
_geom_hbond_publ_flag
O2 H2 N1 . 0.8200 1.8200 2.5852(17) 154.00 yes
N2 H2A O1 . 0.8600 2.0000 2.856(2) 171.00 yes
N2 H2B O2 4_565 0.86 2.26 3.0718(18) 158.3 yes

loop_
_geom_torsion_atom_site_label_1
_geom_torsion_atom_site_label_2
_geom_torsion_atom_site_label_3
_geom_torsion_atom_site_label_4
_geom_torsion_site_symmetry_1
_geom_torsion_site_symmetry_2
_geom_torsion_site_symmetry_3
_geom_torsion_site_symmetry_4
_geom_torsion
_geom_torsion_publ_flag
C5 N1 C1 C2 . . . . -0.5(2) ?
N1 C1 C2 C3 . . . . -0.3(2) ?
N1 C1 C2 Cl1 . . . . 178.49(11) ?
C1 C2 C3 C4 . . . . 0.6(2) ?
Cl1 C2 C3 C4 . . . . -178.16(11) ?
C2 C3 C4 C5 . . . . -0.2(2) ?
C1 N1 C5 N2 . . . . 179.77(13) ?
C1 N1 C5 C4 . . . . 0.9(2) ?
C3 C4 C5 N2 . . . . -179.38(14) ?
C3 C4 C5 N1 . . . . -0.5(2) ?
O1 C6 C7 C7 . . . 3_676 11.5(3) ?
O2 C6 C7 C7 . . . 3_676 -168.52(17) ?
